data_7006857
loop_
_publ_author_name
'Ionkin, Alex S.'
'Marshall, William J.'
'Roe, D. Christopher'
'Wang, Ying'

_publ_section_title
;
 Synthesis, structural characterization and the first
 electroluminescent properties of tris- and bis-cycloiridiated
 complexes of sterically hindered electron-poor
 2-(3,5-bis(trifluoromethyl)phenyl)-4-trifluoromethylpyridine.
;
_journal_issue 20
_journal_name_full 'Dalton transactions (Cambridge, England : 2003)'
_journal_page_first 2468
_journal_page_last 2478
_journal_paper_doi 10.1039/b514797b
_journal_year 2006
_chemical_formula_sum 'C61 H31 F36 Ir N4'
_chemical_formula_weight 1696.10
_chemical_name_systematic
;
?
;
_space_group_IT_number 2
_symmetry_cell_setting triclinic
_symmetry_space_group_name_Hall '-P 1'
_symmetry_space_group_name_H-M 'P -1'
_atom_sites_solution_hydrogens geom
_atom_sites_solution_primary direct
_atom_sites_solution_secondary difmap
_audit_creation_method SHELXL-97
_cell_angle_alpha 67.8845(17)
_cell_angle_beta 72.2741(17)
_cell_angle_gamma 69.862(2)
_cell_formula_units_Z 2
_cell_length_a 12.9220(13)
_cell_length_b 15.9360(16)
_cell_length_c 17.7587(18)
_cell_measurement_temperature 293(2)
_cell_volume 3115.9(5)
_computing_cell_refinement 'Bruker XSCANS'
_computing_data_collection 'Bruker XSCANS'
_computing_data_reduction 'Bruker SHELXTL'
_computing_molecular_graphics 'Bruker SHELXTL'
_computing_publication_material 'Bruker SHELXTL'
_computing_structure_refinement 'SHELXL-97 (Sheldrick, 1997)'
_computing_structure_solution 'SHELXS-97 (Sheldrick, 1990)'
_diffrn_ambient_temperature 293(2)
_diffrn_measured_fraction_theta_full 0.891
_diffrn_measured_fraction_theta_max 0.891
_diffrn_measurement_device_type 'Bruker P4'
_diffrn_measurement_method '\w scans'
_diffrn_radiation_monochromator graphite
_diffrn_radiation_source 'fine-focus sealed tube'
_diffrn_radiation_type MoK\a
_diffrn_radiation_wavelength 0.71073
_diffrn_reflns_av_R_equivalents 0.0202
_diffrn_reflns_av_sigmaI/netI 0.0465
_diffrn_reflns_limit_h_max 16
_diffrn_reflns_limit_h_min -16
_diffrn_reflns_limit_k_max 21
_diffrn_reflns_limit_k_min -8
_diffrn_reflns_limit_l_max 22
_diffrn_reflns_limit_l_min -21
_diffrn_reflns_number 18319
_diffrn_reflns_theta_full 28.30
_diffrn_reflns_theta_max 28.30
_diffrn_reflns_theta_min 1.43
_exptl_absorpt_coefficient_mu 2.295
_exptl_absorpt_correction_type none
_exptl_crystal_colour dk.gold
_exptl_crystal_density_diffrn 1.808
_exptl_crystal_density_method 'not measured'
_exptl_crystal_description iregblok
_exptl_crystal_F_000 1652
_exptl_crystal_size_max .28
_exptl_crystal_size_mid .20
_exptl_crystal_size_min .12
_refine_diff_density_max 2.819
_refine_diff_density_min -0.668
_refine_diff_density_rms 0.114
_refine_ls_extinction_method none
_refine_ls_goodness_of_fit_ref 1.041
_refine_ls_hydrogen_treatment constr
_refine_ls_matrix_type full
_refine_ls_number_parameters 921
_refine_ls_number_reflns 13836
_refine_ls_number_restraints 0
_refine_ls_restrained_S_all 1.041
_refine_ls_R_factor_all 0.0478
_refine_ls_R_factor_gt 0.0378
_refine_ls_shift/su_max 0.064
_refine_ls_shift/su_mean 0.003
_refine_ls_structure_factor_coef Fsqd
_refine_ls_weighting_details 'calc w=1/[\s^2^(Fo^2^)+(0.0580P)^2^+1.8337P] where P=(Fo^2^+2Fc^2^)/3'
_refine_ls_weighting_scheme calc
_refine_ls_wR_factor_gt 0.0939
_refine_ls_wR_factor_ref 0.1010
_reflns_number_gt 11898
_reflns_number_total 13836
_reflns_threshold_expression >2sigma(I)
_cod_data_source_file b514797b.txt
_cod_data_source_block 03324
_cod_depositor_comments
;
The following automatic conversions were performed:
'_symmetry_cell_setting' value 'Triclinic' changed to 'triclinic'
according to '/home/saulius/struct/CIF-dictionaries/cif_core.dic'
dictionary named 'cif_core.dic' version 2.4.1 from 2010-06-29.

Automatic conversion script
Id: cif_fix_enum 1527 2010-12-29 10:47:43Z saulius 

The following automatic conversions were performed:

'_refine_ls_hydrogen_treatment' value 'constrained' was replaced with
the value 'constr' as specified in the replacement file
'src/cod-tools/trunk/data/replacement-values/replacement_values.lst'.

Automatic conversion script
Id: cif_fix_values 5376 2017-05-30 11:51:03Z andrius 
;
_cod_original_sg_symbol_H-M P-1
_cod_database_code 7006857

loop_
_symmetry_equiv_pos_as_xyz
'x, y, z'
'-x, -y, -z'

loop_
_atom_site_label
_atom_site_type_symbol
_atom_site_fract_x
_atom_site_fract_y
_atom_site_fract_z
_atom_site_U_iso_or_equiv
_atom_site_adp_type
_atom_site_occupancy
_atom_site_symmetry_multiplicity
_atom_site_calc_flag
_atom_site_refinement_flags
_atom_site_disorder_assembly
_atom_site_disorder_group
Ir1 Ir 0.319535(12) 0.281566(9) 0.307163(8) 0.02286(5) Uani 1 1 d . . .
F1 F -0.0381(3) 0.6561(3) 0.4566(3) 0.0741(10) Uani 1 1 d . . .
F2 F 0.0940(3) 0.6188(3) 0.5177(2) 0.0779(11) Uani 1 1 d . . .
F3 F 0.1094(4) 0.7074(2) 0.3940(3) 0.1106(19) Uani 1 1 d . . .
F4 F 0.6359(8) 0.2630(5) 0.5838(5) 0.183(4) Uani 1 1 d . . .
F5 F 0.6077(5) 0.4022(3) 0.5106(5) 0.164(3) Uani 1 1 d . . .
F6 F 0.7390(5) 0.2965(6) 0.4745(7) 0.196(4) Uani 1 1 d . . .
F7 F 0.6579(3) 0.0573(2) 0.4238(2) 0.0670(10) Uani 1 1 d . . .
F8 F 0.6170(2) 0.1279(2) 0.30317(17) 0.0559(8) Uani 1 1 d . . .
F9 F 0.4971(3) 0.06799(18) 0.40617(18) 0.0521(7) Uani 1 1 d . . .
F10 F -0.0198(4) 0.0714(3) 0.6771(2) 0.0921(13) Uani 1 1 d . . .
F11 F -0.1123(3) 0.0898(3) 0.5917(3) 0.1017(16) Uani 1 1 d . . .
F12 F 0.0329(4) -0.0278(2) 0.6122(3) 0.1034(16) Uani 1 1 d . . .
F13 F -0.1992(8) 0.3829(9) 0.1983(10) 0.312(8) Uani 1 1 d . . .
F14 F -0.1621(6) 0.2487(6) 0.2269(4) 0.170(4) Uani 1 1 d . . .
F15 F -0.1094(6) 0.3279(6) 0.1086(3) 0.171(4) Uani 1 1 d . . .
F16 F 0.1901(2) 0.4608(2) 0.03746(16) 0.0533(8) Uani 1 1 d . . .
F17 F 0.3360(2) 0.3595(2) 0.08014(16) 0.0478(7) Uani 1 1 d . . .
F18 F 0.2497(2) 0.47344(17) 0.13203(17) 0.0457(6) Uani 1 1 d . . .
F19 F 0.4765(3) 0.5948(2) 0.2077(2) 0.0770(12) Uani 1 1 d . . .
F20 F 0.6366(3) 0.5705(2) 0.1261(2) 0.0578(8) Uani 1 1 d . . .
F21 F 0.4885(3) 0.63261(18) 0.0766(2) 0.0626(9) Uani 1 1 d . . .
F22 F 0.8774(4) 0.0174(3) 0.2006(3) 0.123(2) Uani 1 1 d . . .
F23 F 1.0158(3) 0.0132(3) 0.0957(3) 0.1134(17) Uani 1 1 d . . .
F24 F 0.8759(4) -0.0308(3) 0.1059(3) 0.1064(16) Uani 1 1 d . . .
F25 F 0.9500(3) 0.3580(3) -0.1504(3) 0.0868(12) Uani 1 1 d . . .
F26 F 0.9492(4) 0.2401(3) -0.1817(2) 0.1017(16) Uani 1 1 d . . .
F27 F 0.8054(3) 0.3585(2) -0.18621(18) 0.0640(9) Uani 1 1 d . . .
F28 F 0.3139(3) 0.03871(18) 0.39905(16) 0.0511(7) Uani 1 1 d . . .
F29 F 0.2172(3) 0.0659(2) 0.3090(2) 0.0575(8) Uani 1 1 d . . .
F30 F 0.3573(3) -0.05600(18) 0.32958(18) 0.0593(9) Uani 1 1 d . . .
F31 F 0.6586(5) -0.2278(3) 0.0711(4) 0.132(2) Uani 1 1 d . . .
F32 F 0.7305(7) -0.2051(3) -0.0513(3) 0.163(3) Uani 1 1 d . . .
F33 F 0.8201(5) -0.2155(3) 0.0316(5) 0.158(3) Uani 1 1 d . . .
F34 F 0.5901(4) 0.1825(3) -0.2081(3) 0.1038(15) Uani 1 1 d . . .
F35 F 0.7564(4) 0.1091(3) -0.2336(2) 0.1095(17) Uani 1 1 d . . .
F36 F 0.7080(5) 0.2220(3) -0.1818(2) 0.0999(16) Uani 1 1 d . . .
N1 N 0.2319(3) 0.3993(2) 0.35124(18) 0.0232(6) Uani 1 1 d . . .
N15 N 0.2119(3) 0.2113(2) 0.40987(19) 0.0247(6) Uani 1 1 d . . .
C1 C 0.1310(3) 0.4560(3) 0.3348(2) 0.0293(8) Uani 1 1 d . . .
H1A H 0.0969 0.4432 0.3027 0.035 Uiso 1 1 calc R . .
C2 C 0.0766(4) 0.5325(3) 0.3641(3) 0.0335(9) Uani 1 1 d . . .
H2A H 0.0073 0.5706 0.3517 0.040 Uiso 1 1 calc R . .
C3 C 0.1277(4) 0.5509(3) 0.4122(3) 0.0336(9) Uani 1 1 d . . .
C4 C 0.2310(4) 0.4933(3) 0.4293(3) 0.0352(9) Uani 1 1 d . . .
H4A H 0.2661 0.5053 0.4614 0.042 Uiso 1 1 calc R . .
C5 C 0.2826(3) 0.4172(3) 0.3982(2) 0.0278(8) Uani 1 1 d . . .
C6 C 0.3927(4) 0.3504(3) 0.4118(3) 0.0322(9) Uani 1 1 d . . .
C7 C 0.4559(4) 0.3670(3) 0.4531(3) 0.0472(12) Uani 1 1 d . . .
H7A H 0.4301 0.4204 0.4702 0.057 Uiso 1 1 calc R . .
C8 C 0.5577(5) 0.3034(4) 0.4689(4) 0.0535(14) Uani 1 1 d . . .
C9 C 0.5910(4) 0.2226(3) 0.4473(3) 0.0460(12) Uani 1 1 d . . .
H9A H 0.6563 0.1776 0.4613 0.055 Uiso 1 1 calc R . .
C10 C 0.5289(4) 0.2068(3) 0.4050(3) 0.0346(9) Uani 1 1 d . . .
C11 C 0.4273(3) 0.2719(3) 0.3821(2) 0.0267(8) Uani 1 1 d . . .
C12 C 0.0731(4) 0.6348(3) 0.4433(3) 0.0484(12) Uani 1 1 d . . .
C13 C 0.6273(7) 0.3199(5) 0.5127(7) 0.097(3) Uani 1 1 d . . .
C14 C 0.5734(4) 0.1152(3) 0.3851(3) 0.0426(11) Uani 1 1 d . . .
C15 C 0.2336(4) 0.1696(3) 0.4875(2) 0.0299(8) Uani 1 1 d . . .
H15A H 0.2985 0.1728 0.4974 0.036 Uiso 1 1 calc R . .
C16 C 0.1628(4) 0.1225(3) 0.5523(2) 0.0339(9) Uani 1 1 d . . .
H16A H 0.1797 0.0939 0.6050 0.041 Uiso 1 1 calc R . .
C17 C 0.0660(4) 0.1192(3) 0.5366(3) 0.0364(10) Uani 1 1 d . . .
C18 C 0.0414(4) 0.1639(3) 0.4590(3) 0.0363(9) Uani 1 1 d . . .
H18A H -0.0246 0.1631 0.4487 0.044 Uiso 1 1 calc R . .
C19 C 0.1154(3) 0.2104(3) 0.3958(3) 0.0294(8) Uani 1 1 d . . .
C20 C 0.0994(4) 0.2591(3) 0.3101(3) 0.0313(9) Uani 1 1 d . . .
C21 C 0.0031(4) 0.2619(4) 0.2880(3) 0.0492(12) Uani 1 1 d . . .
H21A H -0.0499 0.2320 0.3272 0.059 Uiso 1 1 calc R . .
C22 C -0.0133(5) 0.3088(4) 0.2083(3) 0.0543(14) Uani 1 1 d . . .
C23 C 0.0644(4) 0.3543(3) 0.1508(3) 0.0428(11) Uani 1 1 d . . .
H23A H 0.0527 0.3867 0.0970 0.051 Uiso 1 1 calc R . .
C24 C 0.1602(4) 0.3524(3) 0.1724(2) 0.0304(8) Uani 1 1 d . . .
C25 C 0.1849(3) 0.3021(3) 0.2521(2) 0.0257(8) Uani 1 1 d . . .
C26 C -0.0099(5) 0.0633(4) 0.6041(3) 0.0541(14) Uani 1 1 d . . .
C27 C -0.1120(8) 0.3070(8) 0.1829(6) 0.114(4) Uani 1 1 d . . .
C28 C 0.2342(4) 0.4100(3) 0.1063(3) 0.0382(10) Uani 1 1 d . . .
N29 N 0.5068(3) 0.2990(2) 0.16771(19) 0.0229(6) Uani 1 1 d . . .
C30 C 0.4261(3) 0.3472(3) 0.2182(2) 0.0236(7) Uani 1 1 d . . .
C31 C 0.4364(3) 0.4373(3) 0.2073(2) 0.0279(8) Uani 1 1 d . . .
H31A H 0.3834 0.4733 0.2396 0.033 Uiso 1 1 calc R . .
C32 C 0.5212(3) 0.4725(3) 0.1511(2) 0.0282(8) Uani 1 1 d . . .
C33 C 0.6043(3) 0.4183(3) 0.1032(2) 0.0285(8) Uani 1 1 d . . .
H33A H 0.6631 0.4419 0.0654 0.034 Uiso 1 1 calc R . .
C34 C 0.5981(3) 0.3305(2) 0.1126(2) 0.0232(7) Uani 1 1 d . . .
C35 C 0.6956(3) 0.2704(3) 0.0695(2) 0.0272(8) Uani 1 1 d . . .
C36 C 0.7530(4) 0.1822(3) 0.1139(3) 0.0332(9) Uani 1 1 d . . .
H36A H 0.7261 0.1569 0.1702 0.040 Uiso 1 1 calc R . .
C37 C 0.8511(4) 0.1327(3) 0.0729(3) 0.0483(12) Uani 1 1 d . . .
C38 C 0.8949(4) 0.1701(4) -0.0102(3) 0.0516(13) Uani 1 1 d . . .
H38A H 0.9607 0.1365 -0.0368 0.062 Uiso 1 1 calc R . .
C39 C 0.8390(4) 0.2583(3) -0.0530(3) 0.0416(11) Uani 1 1 d . . .
C40 C 0.7397(3) 0.3084(3) -0.0138(3) 0.0320(9) Uani 1 1 d . . .
H40A H 0.7027 0.3676 -0.0436 0.038 Uiso 1 1 calc R . .
C41 C 0.5307(4) 0.5676(3) 0.1410(3) 0.0378(10) Uani 1 1 d . . .
C42 C 0.9062(6) 0.0356(5) 0.1213(5) 0.078(2) Uani 1 1 d . . .
C43 C 0.8854(5) 0.3034(4) -0.1432(4) 0.0612(16) Uani 1 1 d . . .
C44 C 0.4855(3) 0.2119(2) 0.1764(2) 0.0229(7) Uani 1 1 d . . .
C45 C 0.4059(3) 0.1795(2) 0.2492(2) 0.0241(7) Uani 1 1 d . . .
C46 C 0.3998(4) 0.0904(3) 0.2553(2) 0.0291(8) Uani 1 1 d . . .
C47 C 0.4602(4) 0.0473(3) 0.1936(2) 0.0321(9) Uani 1 1 d . . .
H47A H 0.4555 -0.0121 0.2001 0.039 Uiso 1 1 calc R . .
C48 C 0.5268(3) 0.0922(3) 0.1231(2) 0.0287(8) Uani 1 1 d . . .
N49 N 0.5382(3) 0.1763(2) 0.11503(19) 0.0256(7) Uani 1 1 d . . .
C50 C 0.5878(3) 0.0539(3) 0.0527(3) 0.0311(8) Uani 1 1 d . . .
C51 C 0.6224(4) -0.0422(3) 0.0644(3) 0.0371(10) Uani 1 1 d . . .
H51A H 0.6058 -0.0835 0.1170 0.045 Uiso 1 1 calc R . .
C52 C 0.6823(4) -0.0771(3) -0.0028(3) 0.0420(11) Uani 1 1 d . . .
C53 C 0.7063(4) -0.0169(3) -0.0811(3) 0.0433(11) Uani 1 1 d . . .
H53A H 0.7466 -0.0401 -0.1254 0.052 Uiso 1 1 calc R . .
C54 C 0.6694(4) 0.0796(3) -0.0931(3) 0.0416(11) Uani 1 1 d . . .
C55 C 0.6118(4) 0.1143(3) -0.0261(3) 0.0341(9) Uani 1 1 d . . .
H55A H 0.5895 0.1787 -0.0346 0.041 Uiso 1 1 calc R . .
C56 C 0.3223(4) 0.0358(3) 0.3237(3) 0.0406(11) Uani 1 1 d . . .
C57 C 0.7233(6) -0.1804(4) 0.0116(4) 0.0618(16) Uani 1 1 d . . .
C58 C 0.6872(6) 0.1475(4) -0.1784(3) 0.0612(16) Uani 1 1 d . . .
C63 C -0.264(2) 0.6886(18) 0.3040(11) 0.198(9) Uani 1 1 d . . .
H63A H -0.2363 0.7106 0.2447 0.238 Uiso 1 1 calc R . .
H63B H -0.1986 0.6707 0.3276 0.238 Uiso 1 1 calc R . .
C65 C -0.3195(16) 0.8511(12) 0.3118(11) 0.221(9) Uani 1 1 d . . .
H65A H -0.3858 0.8914 0.2908 0.331 Uiso 1 1 calc R . .
H65B H -0.2546 0.8707 0.2750 0.331 Uiso 1 1 calc R . .
H65C H -0.3255 0.8545 0.3658 0.331 Uiso 1 1 calc R . .
C61 C -0.1986(18) 0.5435(16) 0.2826(13) 0.242(10) Uani 1 1 d . . .
H61A H -0.2398 0.4990 0.2932 0.363 Uiso 1 1 calc R . .
H61B H -0.1373 0.5140 0.3115 0.363 Uiso 1 1 calc R . .
H61C H -0.1696 0.5656 0.2241 0.363 Uiso 1 1 calc R . .
C64 C -0.310(2) 0.7694(13) 0.3166(18) 0.335(19) Uani 1 1 d . . .
H64A H -0.3804 0.7815 0.3006 0.401 Uiso 1 1 calc R . .
H64B H -0.3281 0.7459 0.3767 0.401 Uiso 1 1 calc R . .
C62 C -0.265(3) 0.6139(19) 0.308(2) 0.38(3) Uani 1 1 d . . .
H62A H -0.3324 0.6263 0.2885 0.451 Uiso 1 1 calc R . .
H62B H -0.2839 0.5848 0.3678 0.451 Uiso 1 1 calc R . .

loop_
_atom_site_aniso_label
_atom_site_aniso_U_11
_atom_site_aniso_U_22
_atom_site_aniso_U_33
_atom_site_aniso_U_23
_atom_site_aniso_U_13
_atom_site_aniso_U_12
Ir1 0.02738(9) 0.01767(8) 0.02381(8) -0.00763(5) -0.00379(5) -0.00590(5)
F1 0.0483(19) 0.068(2) 0.117(3) -0.065(2) -0.0099(19) 0.0077(16)
F2 0.085(3) 0.075(2) 0.088(3) -0.063(2) -0.017(2) 0.003(2)
F3 0.156(4) 0.0384(19) 0.110(3) -0.044(2) 0.056(3) -0.040(2)
F4 0.296(10) 0.137(5) 0.192(7) 0.024(5) -0.204(8) -0.094(6)
F5 0.200(6) 0.075(3) 0.312(8) -0.088(4) -0.201(6) 0.013(3)
F6 0.094(4) 0.207(8) 0.383(13) -0.169(9) -0.119(6) -0.004(5)
F7 0.079(2) 0.0534(18) 0.0623(19) -0.0284(16) -0.0474(17) 0.0317(17)
F8 0.0456(16) 0.075(2) 0.0360(14) -0.0239(14) -0.0090(12) 0.0063(15)
F9 0.079(2) 0.0276(13) 0.0490(16) -0.0110(12) -0.0159(15) -0.0105(14)
F10 0.100(3) 0.118(3) 0.0437(19) -0.004(2) 0.0151(19) -0.060(3)
F11 0.061(2) 0.125(4) 0.083(3) 0.029(2) -0.006(2) -0.057(2)
F12 0.117(3) 0.0397(19) 0.118(3) -0.007(2) 0.030(3) -0.044(2)
F13 0.148(7) 0.343(15) 0.58(2) -0.253(16) -0.237(12) 0.041(9)
F14 0.163(6) 0.261(8) 0.126(4) 0.051(5) -0.089(4) -0.171(6)
F15 0.159(5) 0.324(10) 0.082(3) 0.014(5) -0.062(3) -0.175(7)
F16 0.0522(17) 0.0627(19) 0.0340(14) 0.0094(13) -0.0205(12) -0.0181(15)
F17 0.0399(15) 0.0612(18) 0.0352(13) -0.0140(13) -0.0069(11) -0.0062(13)
F18 0.0570(17) 0.0276(13) 0.0522(16) 0.0001(11) -0.0176(13) -0.0182(12)
F19 0.114(3) 0.0520(19) 0.074(2) -0.0448(17) 0.031(2) -0.048(2)
F20 0.0517(18) 0.0422(16) 0.095(2) -0.0293(16) -0.0118(16) -0.0240(14)
F21 0.076(2) 0.0214(13) 0.085(2) -0.0005(14) -0.0301(18) -0.0120(14)
F22 0.139(4) 0.080(3) 0.079(3) -0.010(2) -0.040(3) 0.054(3)
F23 0.060(2) 0.071(3) 0.169(5) -0.015(3) -0.040(3) 0.023(2)
F24 0.100(3) 0.040(2) 0.137(4) -0.017(2) -0.009(3) 0.008(2)
F25 0.069(2) 0.089(3) 0.088(3) -0.012(2) 0.017(2) -0.048(2)
F26 0.124(3) 0.063(2) 0.062(2) -0.0262(19) 0.041(2) -0.002(2)
F27 0.091(3) 0.0524(19) 0.0384(15) -0.0103(14) 0.0060(16) -0.0271(18)
F28 0.079(2) 0.0318(14) 0.0326(13) -0.0102(11) 0.0113(13) -0.0217(14)
F29 0.0511(18) 0.0542(18) 0.068(2) -0.0200(15) 0.0075(15) -0.0304(15)
F30 0.087(2) 0.0240(13) 0.0547(17) -0.0185(12) 0.0237(15) -0.0249(14)
F31 0.150(5) 0.035(2) 0.172(5) -0.044(3) 0.036(4) -0.024(3)
F32 0.325(9) 0.052(2) 0.124(4) -0.059(3) -0.089(5) 0.009(4)
F33 0.102(4) 0.056(3) 0.322(9) -0.063(4) -0.098(5) 0.029(3)
F34 0.127(4) 0.105(3) 0.062(2) 0.002(2) -0.020(3) -0.040(3)
F35 0.151(4) 0.088(3) 0.048(2) -0.031(2) 0.035(2) -0.020(3)
F36 0.187(5) 0.085(3) 0.049(2) -0.0129(19) 0.001(2) -0.092(3)
N1 0.0267(16) 0.0197(14) 0.0254(15) -0.0096(12) -0.0040(12) -0.0064(12)
N15 0.0299(17) 0.0175(14) 0.0244(15) -0.0083(12) -0.0036(12) -0.0029(12)
C1 0.028(2) 0.029(2) 0.032(2) -0.0123(16) -0.0071(16) -0.0050(16)
C2 0.030(2) 0.026(2) 0.043(2) -0.0131(18) -0.0055(17) -0.0038(16)
C3 0.032(2) 0.028(2) 0.043(2) -0.0184(18) -0.0001(17) -0.0079(17)
C4 0.041(2) 0.029(2) 0.041(2) -0.0197(18) -0.0084(19) -0.0070(18)
C5 0.030(2) 0.0250(19) 0.033(2) -0.0140(16) -0.0057(16) -0.0071(16)
C6 0.035(2) 0.026(2) 0.037(2) -0.0107(17) -0.0106(17) -0.0056(17)
C7 0.049(3) 0.036(2) 0.071(3) -0.022(2) -0.030(3) -0.008(2)
C8 0.054(3) 0.041(3) 0.081(4) -0.018(3) -0.039(3) -0.009(2)
C9 0.039(3) 0.036(2) 0.063(3) -0.008(2) -0.025(2) -0.005(2)
C10 0.035(2) 0.029(2) 0.035(2) -0.0064(17) -0.0120(17) -0.0020(17)
C11 0.029(2) 0.0236(18) 0.0261(18) -0.0053(15) -0.0046(15) -0.0081(15)
C12 0.047(3) 0.037(3) 0.065(3) -0.032(2) -0.004(2) -0.004(2)
C13 0.092(6) 0.055(4) 0.175(9) -0.021(5) -0.099(6) -0.009(4)
C14 0.041(3) 0.040(3) 0.034(2) -0.0116(19) -0.0139(19) 0.011(2)
C15 0.036(2) 0.0251(19) 0.0272(19) -0.0105(15) -0.0043(16) -0.0048(16)
C16 0.040(2) 0.0243(19) 0.0265(19) -0.0052(16) -0.0021(17) -0.0025(17)
C17 0.035(2) 0.0234(19) 0.039(2) -0.0079(17) 0.0069(18) -0.0085(17)
C18 0.032(2) 0.033(2) 0.044(2) -0.0106(19) -0.0045(18) -0.0123(18)
C19 0.029(2) 0.0229(18) 0.035(2) -0.0099(16) -0.0017(16) -0.0082(16)
C20 0.035(2) 0.027(2) 0.036(2) -0.0076(16) -0.0083(17) -0.0136(17)
C21 0.048(3) 0.050(3) 0.055(3) -0.001(2) -0.017(2) -0.030(2)
C22 0.057(3) 0.058(3) 0.060(3) -0.005(3) -0.032(3) -0.027(3)
C23 0.055(3) 0.042(3) 0.041(2) -0.007(2) -0.023(2) -0.017(2)
C24 0.038(2) 0.0239(19) 0.033(2) -0.0098(16) -0.0115(17) -0.0069(17)
C25 0.029(2) 0.0218(18) 0.0285(18) -0.0090(15) -0.0080(15) -0.0060(15)
C26 0.049(3) 0.049(3) 0.049(3) 0.000(2) 0.004(2) -0.022(2)
C27 0.097(6) 0.137(8) 0.107(7) 0.039(6) -0.071(5) -0.071(6)
C28 0.044(3) 0.039(2) 0.030(2) -0.0041(18) -0.0124(18) -0.011(2)
N29 0.0266(16) 0.0169(14) 0.0261(15) -0.0079(12) -0.0042(12) -0.0060(12)
C30 0.0269(19) 0.0211(17) 0.0259(17) -0.0104(14) -0.0052(14) -0.0062(14)
C31 0.033(2) 0.0222(18) 0.0306(19) -0.0118(15) -0.0050(16) -0.0064(15)
C32 0.032(2) 0.0197(18) 0.035(2) -0.0087(15) -0.0094(16) -0.0069(15)
C33 0.028(2) 0.0258(19) 0.033(2) -0.0081(16) -0.0035(16) -0.0109(16)
C34 0.0251(19) 0.0199(17) 0.0261(17) -0.0075(14) -0.0080(14) -0.0046(14)
C35 0.0255(19) 0.0210(18) 0.036(2) -0.0096(15) -0.0069(15) -0.0049(15)
C36 0.035(2) 0.026(2) 0.035(2) -0.0098(17) -0.0068(17) -0.0025(17)
C37 0.043(3) 0.033(2) 0.059(3) -0.018(2) -0.010(2) 0.006(2)
C38 0.041(3) 0.045(3) 0.058(3) -0.027(2) 0.004(2) 0.003(2)
C39 0.039(2) 0.036(2) 0.047(3) -0.022(2) 0.009(2) -0.012(2)
C40 0.031(2) 0.026(2) 0.035(2) -0.0120(17) 0.0002(17) -0.0065(16)
C41 0.040(2) 0.025(2) 0.048(2) -0.0137(19) -0.0024(19) -0.0110(18)
C42 0.067(4) 0.057(4) 0.077(5) -0.024(3) -0.011(3) 0.025(3)
C43 0.062(4) 0.049(3) 0.055(3) -0.022(3) 0.023(3) -0.019(3)
C44 0.0252(19) 0.0191(17) 0.0253(17) -0.0093(14) -0.0057(14) -0.0036(14)
C45 0.029(2) 0.0176(16) 0.0254(17) -0.0070(14) -0.0064(15) -0.0050(14)
C46 0.039(2) 0.0202(18) 0.0292(19) -0.0088(15) -0.0027(16) -0.0108(16)
C47 0.045(2) 0.0208(18) 0.034(2) -0.0136(16) -0.0044(18) -0.0102(17)
C48 0.034(2) 0.0225(18) 0.0313(19) -0.0115(15) -0.0058(16) -0.0061(16)
N49 0.0319(17) 0.0208(15) 0.0261(15) -0.0090(12) -0.0045(13) -0.0083(13)
C50 0.035(2) 0.030(2) 0.034(2) -0.0178(17) -0.0038(17) -0.0093(17)
C51 0.046(3) 0.027(2) 0.041(2) -0.0169(18) -0.0057(19) -0.0084(19)
C52 0.048(3) 0.033(2) 0.050(3) -0.025(2) -0.009(2) -0.004(2)
C53 0.044(3) 0.046(3) 0.046(3) -0.032(2) 0.002(2) -0.009(2)
C54 0.050(3) 0.046(3) 0.036(2) -0.024(2) 0.002(2) -0.017(2)
C55 0.042(2) 0.028(2) 0.036(2) -0.0165(17) -0.0004(18) -0.0120(18)
C56 0.057(3) 0.0206(19) 0.042(2) -0.0142(18) 0.003(2) -0.0129(19)
C57 0.077(4) 0.038(3) 0.068(4) -0.031(3) -0.007(3) -0.001(3)
C58 0.092(5) 0.055(3) 0.040(3) -0.028(3) 0.011(3) -0.028(3)
C63 0.26(2) 0.26(3) 0.142(13) -0.107(17) -0.012(13) -0.13(2)
C65 0.31(2) 0.173(14) 0.250(19) -0.071(15) -0.196(18) -0.014(16)
C61 0.25(2) 0.31(3) 0.26(2) -0.14(2) -0.075(18) -0.10(2)
C64 0.41(4) 0.114(14) 0.36(3) -0.065(19) 0.04(3) -0.03(2)
C62 0.47(6) 0.21(3) 0.34(4) -0.12(3) -0.04(3) 0.06(3)

loop_
_atom_type_symbol
_atom_type_description
_atom_type_scat_dispersion_real
_atom_type_scat_dispersion_imag
_atom_type_scat_source
C C 0.0033 0.0016 'International Tables Vol C Tables 4.2.6.8 and 6.1.1.4'
H H 0.0000 0.0000 'International Tables Vol C Tables 4.2.6.8 and 6.1.1.4'
F F 0.0171 0.0103 'International Tables Vol C Tables 4.2.6.8 and 6.1.1.4'
Ir Ir -1.4442 7.9887 'International Tables Vol C Tables 4.2.6.8 and 6.1.1.4'
N N 0.0061 0.0033 'International Tables Vol C Tables 4.2.6.8 and 6.1.1.4'

loop_
_geom_angle_atom_site_label_1
_geom_angle_atom_site_label_2
_geom_angle_atom_site_label_3
_geom_angle
_geom_angle_site_symmetry_1
_geom_angle_site_symmetry_3
_geom_angle_publ_flag
C30 Ir1 C45 80.28(14) . . ?
C30 Ir1 C25 105.67(15) . . ?
C45 Ir1 C25 85.82(15) . . ?
C30 Ir1 N15 175.26(13) . . ?
C45 Ir1 N15 101.69(13) . . ?
C25 Ir1 N15 78.85(13) . . ?
C30 Ir1 N1 93.93(13) . . ?
C45 Ir1 N1 172.59(12) . . ?
C25 Ir1 N1 91.34(13) . . ?
N15 Ir1 N1 84.44(11) . . ?
C30 Ir1 C11 82.05(15) . . ?
C45 Ir1 C11 105.06(15) . . ?
C25 Ir1 C11 167.77(14) . . ?
N15 Ir1 C11 93.26(13) . . ?
N1 Ir1 C11 78.51(13) . . ?
C1 N1 C5 119.4(3) . . ?
C1 N1 Ir1 123.9(3) . . ?
C5 N1 Ir1 116.8(2) . . ?
C19 N15 C15 119.1(3) . . ?
C19 N15 Ir1 116.8(2) . . ?
C15 N15 Ir1 124.1(3) . . ?
N1 C1 C2 122.4(4) . . ?
C1 C2 C3 118.5(4) . . ?
C4 C3 C2 119.5(4) . . ?
C4 C3 C12 120.2(4) . . ?
C2 C3 C12 120.3(4) . . ?
C3 C4 C5 119.8(4) . . ?
N1 C5 C4 120.4(4) . . ?
N1 C5 C6 114.4(3) . . ?
C4 C5 C6 125.2(4) . . ?
C7 C6 C11 123.7(4) . . ?
C7 C6 C5 118.9(4) . . ?
C11 C6 C5 117.4(4) . . ?
C8 C7 C6 119.7(4) . . ?
C9 C8 C7 119.0(4) . . ?
C9 C8 C13 120.2(5) . . ?
C7 C8 C13 120.7(5) . . ?
C8 C9 C10 121.1(4) . . ?
C9 C10 C11 122.8(4) . . ?
C9 C10 C14 116.3(4) . . ?
C11 C10 C14 120.9(4) . . ?
C6 C11 C10 113.4(4) . . ?
C6 C11 Ir1 112.3(3) . . ?
C10 C11 Ir1 134.2(3) . . ?
F3 C12 F1 110.3(5) . . ?
F3 C12 F2 106.1(5) . . ?
F1 C12 F2 103.6(4) . . ?
F3 C12 C3 112.1(4) . . ?
F1 C12 C3 112.1(4) . . ?
F2 C12 C3 112.1(4) . . ?
F5 C13 F4 112.6(9) . . ?
F5 C13 F6 104.9(8) . . ?
F4 C13 F6 97.8(7) . . ?
F5 C13 C8 115.1(6) . . ?
F4 C13 C8 115.5(7) . . ?
F6 C13 C8 108.9(8) . . ?
F9 C14 F7 106.4(4) . . ?
F9 C14 F8 107.0(4) . . ?
F7 C14 F8 105.4(4) . . ?
F9 C14 C10 114.0(4) . . ?
F7 C14 C10 111.7(4) . . ?
F8 C14 C10 111.8(4) . . ?
N15 C15 C16 122.4(4) . . ?
C15 C16 C17 118.0(4) . . ?
C18 C17 C16 120.0(4) . . ?
C18 C17 C26 120.2(4) . . ?
C16 C17 C26 119.8(4) . . ?
C17 C18 C19 119.8(4) . . ?
N15 C19 C18 120.6(4) . . ?
N15 C19 C20 114.5(3) . . ?
C18 C19 C20 124.8(4) . . ?
C21 C20 C25 122.6(4) . . ?
C21 C20 C19 119.7(4) . . ?
C25 C20 C19 117.8(4) . . ?
C22 C21 C20 119.9(4) . . ?
C21 C22 C23 119.8(4) . . ?
C21 C22 C27 120.1(6) . . ?
C23 C22 C27 120.0(5) . . ?
C22 C23 C24 120.7(4) . . ?
C23 C24 C25 122.6(4) . . ?
C23 C24 C28 115.7(4) . . ?
C25 C24 C28 121.7(4) . . ?
C24 C25 C20 114.3(4) . . ?
C24 C25 Ir1 133.5(3) . . ?
C20 C25 Ir1 112.1(3) . . ?
F11 C26 F10 105.4(5) . . ?
F11 C26 F12 109.8(5) . . ?
F10 C26 F12 105.6(5) . . ?
F11 C26 C17 113.0(4) . . ?
F10 C26 C17 112.2(5) . . ?
F12 C26 C17 110.4(4) . . ?
F14 C27 F15 114.8(9) . . ?
F14 C27 F13 95.2(10) . . ?
F15 C27 F13 97.4(9) . . ?
F14 C27 C22 118.3(7) . . ?
F15 C27 C22 118.1(8) . . ?
F13 C27 C22 106.8(9) . . ?
F17 C28 F18 106.9(4) . . ?
F17 C28 F16 105.8(3) . . ?
F18 C28 F16 105.2(4) . . ?
F17 C28 C24 113.8(4) . . ?
F18 C28 C24 111.9(3) . . ?
F16 C28 C24 112.8(4) . . ?
C30 N29 C34 124.2(3) . . ?
C30 N29 C44 112.5(3) . . ?
C34 N29 C44 123.3(3) . . ?
N29 C30 C31 115.4(3) . . ?
N29 C30 Ir1 118.4(2) . . ?
C31 C30 Ir1 125.7(3) . . ?
C32 C31 C30 122.0(4) . . ?
C31 C32 C33 120.1(3) . . ?
C31 C32 C41 121.1(4) . . ?
C33 C32 C41 118.8(4) . . ?
C34 C33 C32 119.6(4) . . ?
C33 C34 N29 118.6(3) . . ?
C33 C34 C35 117.8(3) . . ?
N29 C34 C35 123.4(3) . . ?
C40 C35 C36 119.4(4) . . ?
C40 C35 C34 119.0(3) . . ?
C36 C35 C34 121.0(4) . . ?
C37 C36 C35 119.2(4) . . ?
C38 C37 C36 121.5(4) . . ?
C38 C37 C42 120.8(5) . . ?
C36 C37 C42 117.6(5) . . ?
C39 C38 C37 118.7(4) . . ?
C38 C39 C40 120.9(4) . . ?
C38 C39 C43 120.7(4) . . ?
C40 C39 C43 118.4(4) . . ?
C35 C40 C39 120.2(4) . . ?
F19 C41 F20 107.6(4) . . ?
F19 C41 F21 107.6(4) . . ?
F20 C41 F21 105.5(4) . . ?
F19 C41 C32 111.9(4) . . ?
F20 C41 C32 112.5(4) . . ?
F21 C41 C32 111.4(4) . . ?
F22 C42 F23 112.3(7) . . ?
F22 C42 F24 103.8(7) . . ?
F23 C42 F24 101.6(5) . . ?
F22 C42 C37 115.0(5) . . ?
F23 C42 C37 112.4(6) . . ?
F24 C42 C37 110.5(6) . . ?
F26 C43 F27 107.1(5) . . ?
F26 C43 F25 107.1(5) . . ?
F27 C43 F25 106.3(5) . . ?
F26 C43 C39 112.1(5) . . ?
F27 C43 C39 113.0(4) . . ?
F25 C43 C39 110.9(5) . . ?
N49 C44 C45 129.4(3) . . ?
N49 C44 N29 115.6(3) . . ?
C45 C44 N29 115.0(3) . . ?
C46 C45 C44 110.1(3) . . ?
C46 C45 Ir1 137.6(3) . . ?
C44 C45 Ir1 111.7(2) . . ?
C47 C46 C45 121.8(4) . . ?
C47 C46 C56 113.5(3) . . ?
C45 C46 C56 124.6(3) . . ?
C48 C47 C46 120.6(4) . . ?
N49 C48 C47 120.1(3) . . ?
N49 C48 C50 116.0(3) . . ?
C47 C48 C50 123.9(3) . . ?
C44 N49 C48 117.5(3) . . ?
C55 C50 C51 119.0(4) . . ?
C55 C50 C48 119.8(4) . . ?
C51 C50 C48 121.2(4) . . ?
C50 C51 C52 120.4(4) . . ?
C53 C52 C51 120.5(4) . . ?
C53 C52 C57 119.8(4) . . ?
C51 C52 C57 119.7(5) . . ?
C52 C53 C54 119.1(4) . . ?
C53 C54 C55 120.4(4) . . ?
C53 C54 C58 120.6(4) . . ?
C55 C54 C58 119.0(4) . . ?
C50 C55 C54 120.6(4) . . ?
F28 C56 F30 105.3(4) . . ?
F28 C56 F29 107.1(4) . . ?
F30 C56 F29 106.0(4) . . ?
F28 C56 C46 114.9(4) . . ?
F30 C56 C46 111.5(3) . . ?
F29 C56 C46 111.5(4) . . ?
F33 C57 F32 107.0(6) . . ?
F33 C57 F31 104.7(6) . . ?
F32 C57 F31 103.8(6) . . ?
F33 C57 C52 112.9(5) . . ?
F32 C57 C52 113.7(5) . . ?
F31 C57 C52 113.9(5) . . ?
F36 C58 F35 112.7(5) . . ?
F36 C58 F34 102.4(6) . . ?
F35 C58 F34 101.9(5) . . ?
F36 C58 C54 114.7(5) . . ?
F35 C58 C54 113.8(5) . . ?
F34 C58 C54 110.0(5) . . ?
C62 C63 C64 154(3) . . ?
C65 C64 C63 158(3) . . ?
C63 C62 C61 139(4) . . ?

loop_
_geom_bond_atom_site_label_1
_geom_bond_atom_site_label_2
_geom_bond_distance
_geom_bond_site_symmetry_2
_geom_bond_publ_flag
Ir1 C30 1.977(4) . ?
Ir1 C45 2.065(4) . ?
Ir1 C25 2.119(4) . ?
Ir1 N15 2.123(3) . ?
Ir1 N1 2.125(3) . ?
Ir1 C11 2.136(4) . ?
F1 C12 1.324(6) . ?
F2 C12 1.341(6) . ?
F3 C12 1.298(6) . ?
F4 C13 1.257(10) . ?
F5 C13 1.236(8) . ?
F6 C13 1.381(12) . ?
F7 C14 1.342(5) . ?
F8 C14 1.354(5) . ?
F9 C14 1.323(6) . ?
F10 C26 1.314(7) . ?
F11 C26 1.303(7) . ?
F12 C26 1.331(6) . ?
F13 C27 1.390(14) . ?
F14 C27 1.205(9) . ?
F15 C27 1.227(10) . ?
F16 C28 1.354(5) . ?
F17 C28 1.332(5) . ?
F18 C28 1.347(5) . ?
F19 C41 1.324(5) . ?
F20 C41 1.326(5) . ?
F21 C41 1.334(5) . ?
F22 C42 1.286(8) . ?
F23 C42 1.312(8) . ?
F24 C42 1.385(9) . ?
F25 C43 1.349(7) . ?
F26 C43 1.330(6) . ?
F27 C43 1.332(7) . ?
F28 C56 1.326(5) . ?
F29 C56 1.348(6) . ?
F30 C56 1.346(5) . ?
F31 C57 1.297(8) . ?
F32 C57 1.285(7) . ?
F33 C57 1.283(8) . ?
F34 C58 1.365(8) . ?
F35 C58 1.294(6) . ?
F36 C58 1.281(6) . ?
N1 C1 1.351(5) . ?
N1 C5 1.359(5) . ?
N15 C19 1.350(5) . ?
N15 C15 1.355(5) . ?
C1 C2 1.383(5) . ?
C2 C3 1.386(6) . ?
C3 C4 1.382(6) . ?
C3 C12 1.503(6) . ?
C4 C5 1.393(5) . ?
C5 C6 1.480(6) . ?
C6 C7 1.391(6) . ?
C6 C11 1.418(5) . ?
C7 C8 1.388(7) . ?
C8 C9 1.372(7) . ?
C8 C13 1.491(8) . ?
C9 C10 1.384(6) . ?
C10 C11 1.426(6) . ?
C10 C14 1.508(6) . ?
C15 C16 1.380(6) . ?
C16 C17 1.385(6) . ?
C17 C18 1.370(6) . ?
C17 C26 1.508(6) . ?
C18 C19 1.390(6) . ?
C19 C20 1.467(6) . ?
C20 C21 1.398(6) . ?
C20 C25 1.431(5) . ?
C21 C22 1.372(7) . ?
C22 C23 1.377(7) . ?
C22 C27 1.488(8) . ?
C23 C24 1.390(6) . ?
C24 C25 1.412(5) . ?
C24 C28 1.500(6) . ?
N29 C30 1.370(5) . ?
N29 C34 1.391(5) . ?
N29 C44 1.450(4) . ?
C30 C31 1.423(5) . ?
C31 C32 1.359(6) . ?
C32 C33 1.407(5) . ?
C32 C41 1.502(5) . ?
C33 C34 1.374(5) . ?
C34 C35 1.492(5) . ?
C35 C40 1.389(6) . ?
C35 C36 1.397(6) . ?
C36 C37 1.395(6) . ?
C37 C38 1.384(7) . ?
C37 C42 1.500(8) . ?
C38 C39 1.380(7) . ?
C39 C40 1.392(6) . ?
C39 C43 1.513(7) . ?
C44 N49 1.312(5) . ?
C44 C45 1.431(5) . ?
C45 C46 1.411(5) . ?
C46 C47 1.399(5) . ?
C46 C56 1.515(6) . ?
C47 C48 1.383(6) . ?
C48 N49 1.347(5) . ?
C48 C50 1.484(5) . ?
C50 C55 1.381(6) . ?
C50 C51 1.390(6) . ?
C51 C52 1.405(6) . ?
C52 C53 1.375(7) . ?
C52 C57 1.490(7) . ?
C53 C54 1.396(7) . ?
C54 C55 1.396(6) . ?
C54 C58 1.497(7) . ?
C63 C62 1.17(3) . ?
C63 C64 1.29(2) . ?
C65 C64 1.24(2) . ?
C61 C62 1.30(3) . ?

loop_
_geom_torsion_atom_site_label_1
_geom_torsion_atom_site_label_2
_geom_torsion_atom_site_label_3
_geom_torsion_atom_site_label_4
_geom_torsion
_geom_torsion_site_symmetry_1
_geom_torsion_site_symmetry_2
_geom_torsion_site_symmetry_3
_geom_torsion_site_symmetry_4
_geom_torsion_publ_flag
C30 Ir1 N1 C1 102.4(3) . . . . ?
C45 Ir1 N1 C1 64.0(11) . . . . ?
C25 Ir1 N1 C1 -3.4(3) . . . . ?
N15 Ir1 N1 C1 -82.1(3) . . . . ?
C11 Ir1 N1 C1 -176.5(3) . . . . ?
C30 Ir1 N1 C5 -77.3(3) . . . . ?
C45 Ir1 N1 C5 -115.7(10) . . . . ?
C25 Ir1 N1 C5 176.9(3) . . . . ?
N15 Ir1 N1 C5 98.3(3) . . . . ?
C11 Ir1 N1 C5 3.8(3) . . . . ?
C30 Ir1 N15 C19 163.0(15) . . . . ?
C45 Ir1 N15 C19 -82.9(3) . . . . ?
C25 Ir1 N15 C19 0.4(3) . . . . ?
N1 Ir1 N15 C19 92.9(3) . . . . ?
C11 Ir1 N15 C19 171.0(3) . . . . ?
C30 Ir1 N15 C15 -15.9(17) . . . . ?
C45 Ir1 N15 C15 98.3(3) . . . . ?
C25 Ir1 N15 C15 -178.4(3) . . . . ?
N1 Ir1 N15 C15 -85.9(3) . . . . ?
C11 Ir1 N15 C15 -7.8(3) . . . . ?
C5 N1 C1 C2 0.1(6) . . . . ?
Ir1 N1 C1 C2 -179.6(3) . . . . ?
N1 C1 C2 C3 -0.2(6) . . . . ?
C1 C2 C3 C4 0.3(6) . . . . ?
C1 C2 C3 C12 178.3(4) . . . . ?
C2 C3 C4 C5 -0.2(6) . . . . ?
C12 C3 C4 C5 -178.2(4) . . . . ?
C1 N1 C5 C4 0.0(6) . . . . ?
Ir1 N1 C5 C4 179.7(3) . . . . ?
C1 N1 C5 C6 -179.9(3) . . . . ?
Ir1 N1 C5 C6 -0.2(4) . . . . ?
C3 C4 C5 N1 0.0(6) . . . . ?
C3 C4 C5 C6 180.0(4) . . . . ?
N1 C5 C6 C7 174.6(4) . . . . ?
C4 C5 C6 C7 -5.3(7) . . . . ?
N1 C5 C6 C11 -5.9(5) . . . . ?
C4 C5 C6 C11 174.2(4) . . . . ?
C11 C6 C7 C8 -1.6(8) . . . . ?
C5 C6 C7 C8 177.9(5) . . . . ?
C6 C7 C8 C9 -3.6(9) . . . . ?
C6 C7 C8 C13 179.7(6) . . . . ?
C7 C8 C9 C10 4.7(9) . . . . ?
C13 C8 C9 C10 -178.6(6) . . . . ?
C8 C9 C10 C11 -0.6(8) . . . . ?
C8 C9 C10 C14 -179.7(5) . . . . ?
C7 C6 C11 C10 5.2(6) . . . . ?
C5 C6 C11 C10 -174.2(4) . . . . ?
C7 C6 C11 Ir1 -171.7(4) . . . . ?
C5 C6 C11 Ir1 8.9(5) . . . . ?
C9 C10 C11 C6 -4.1(6) . . . . ?
C14 C10 C11 C6 174.9(4) . . . . ?
C9 C10 C11 Ir1 171.9(4) . . . . ?
C14 C10 C11 Ir1 -9.1(6) . . . . ?
C30 Ir1 C11 C6 89.0(3) . . . . ?
C45 Ir1 C11 C6 166.7(3) . . . . ?
C25 Ir1 C11 C6 -41.0(8) . . . . ?
N15 Ir1 C11 C6 -90.3(3) . . . . ?
N1 Ir1 C11 C6 -6.6(3) . . . . ?
C30 Ir1 C11 C10 -87.0(4) . . . . ?
C45 Ir1 C11 C10 -9.4(4) . . . . ?
C25 Ir1 C11 C10 143.0(6) . . . . ?
N15 Ir1 C11 C10 93.7(4) . . . . ?
N1 Ir1 C11 C10 177.3(4) . . . . ?
C4 C3 C12 F3 84.3(6) . . . . ?
C2 C3 C12 F3 -93.6(6) . . . . ?
C4 C3 C12 F1 -150.9(5) . . . . ?
C2 C3 C12 F1 31.1(7) . . . . ?
C4 C3 C12 F2 -34.9(6) . . . . ?
C2 C3 C12 F2 147.1(4) . . . . ?
C9 C8 C13 F5 162.2(8) . . . . ?
C7 C8 C13 F5 -21.1(13) . . . . ?
C9 C8 C13 F4 -63.9(12) . . . . ?
C7 C8 C13 F4 112.7(9) . . . . ?
C9 C8 C13 F6 44.8(10) . . . . ?
C7 C8 C13 F6 -138.5(7) . . . . ?
C9 C10 C14 F9 130.4(4) . . . . ?
C11 C10 C14 F9 -48.6(5) . . . . ?
C9 C10 C14 F7 9.8(6) . . . . ?
C11 C10 C14 F7 -169.3(4) . . . . ?
C9 C10 C14 F8 -108.1(5) . . . . ?
C11 C10 C14 F8 72.9(5) . . . . ?
C19 N15 C15 C16 2.8(5) . . . . ?
Ir1 N15 C15 C16 -178.4(3) . . . . ?
N15 C15 C16 C17 -0.6(6) . . . . ?
C15 C16 C17 C18 -1.6(6) . . . . ?
C15 C16 C17 C26 176.0(4) . . . . ?
C16 C17 C18 C19 1.6(6) . . . . ?
C26 C17 C18 C19 -176.0(4) . . . . ?
C15 N15 C19 C18 -2.8(5) . . . . ?
Ir1 N15 C19 C18 178.3(3) . . . . ?
C15 N15 C19 C20 178.8(3) . . . . ?
Ir1 N15 C19 C20 -0.1(4) . . . . ?
C17 C18 C19 N15 0.6(6) . . . . ?
C17 C18 C19 C20 178.8(4) . . . . ?
N15 C19 C20 C21 179.3(4) . . . . ?
C18 C19 C20 C21 1.0(7) . . . . ?
N15 C19 C20 C25 -0.5(5) . . . . ?
C18 C19 C20 C25 -178.8(4) . . . . ?
C25 C20 C21 C22 -1.3(8) . . . . ?
C19 C20 C21 C22 178.9(5) . . . . ?
C20 C21 C22 C23 -1.1(9) . . . . ?
C20 C21 C22 C27 176.2(7) . . . . ?
C21 C22 C23 C24 0.8(8) . . . . ?
C27 C22 C23 C24 -176.5(7) . . . . ?
C22 C23 C24 C25 2.1(7) . . . . ?
C22 C23 C24 C28 -175.9(5) . . . . ?
C23 C24 C25 C20 -4.2(6) . . . . ?
C28 C24 C25 C20 173.6(4) . . . . ?
C23 C24 C25 Ir1 179.4(3) . . . . ?
C28 C24 C25 Ir1 -2.8(6) . . . . ?
C21 C20 C25 C24 3.8(6) . . . . ?
C19 C20 C25 C24 -176.3(3) . . . . ?
C21 C20 C25 Ir1 -179.0(4) . . . . ?
C19 C20 C25 Ir1 0.8(4) . . . . ?
C30 Ir1 C25 C24 -2.7(4) . . . . ?
C45 Ir1 C25 C24 -81.4(4) . . . . ?
N15 Ir1 C25 C24 175.8(4) . . . . ?
N1 Ir1 C25 C24 91.8(4) . . . . ?
C11 Ir1 C25 C24 125.3(6) . . . . ?
C30 Ir1 C25 C20 -179.2(3) . . . . ?
C45 Ir1 C25 C20 102.1(3) . . . . ?
N15 Ir1 C25 C20 -0.6(3) . . . . ?
N1 Ir1 C25 C20 -84.7(3) . . . . ?
C11 Ir1 C25 C20 -51.1(8) . . . . ?
C18 C17 C26 F11 -23.7(7) . . . . ?
C16 C17 C26 F11 158.7(5) . . . . ?
C18 C17 C26 F10 -142.8(5) . . . . ?
C16 C17 C26 F10 39.6(6) . . . . ?
C18 C17 C26 F12 99.7(6) . . . . ?
C16 C17 C26 F12 -77.9(6) . . . . ?
C21 C22 C27 F14 -15.7(16) . . . . ?
C23 C22 C27 F14 161.6(10) . . . . ?
C21 C22 C27 F15 -161.6(10) . . . . ?
C23 C22 C27 F15 15.7(15) . . . . ?
C21 C22 C27 F13 90.0(11) . . . . ?
C23 C22 C27 F13 -92.7(11) . . . . ?
C23 C24 C28 F17 -115.7(4) . . . . ?
C25 C24 C28 F17 66.3(5) . . . . ?
C23 C24 C28 F18 123.1(4) . . . . ?
C25 C24 C28 F18 -54.9(5) . . . . ?
C23 C24 C28 F16 4.7(6) . . . . ?
C25 C24 C28 F16 -173.2(4) . . . . ?
C34 N29 C30 C31 4.0(5) . . . . ?
C44 N29 C30 C31 -174.5(3) . . . . ?
C34 N29 C30 Ir1 -168.5(3) . . . . ?
C44 N29 C30 Ir1 13.0(4) . . . . ?
C45 Ir1 C30 N29 -4.9(3) . . . . ?
C25 Ir1 C30 N29 -87.8(3) . . . . ?
N15 Ir1 C30 N29 110.0(15) . . . . ?
N1 Ir1 C30 N29 179.7(3) . . . . ?
C11 Ir1 C30 N29 101.9(3) . . . . ?
C45 Ir1 C30 C31 -176.6(4) . . . . ?
C25 Ir1 C30 C31 100.6(3) . . . . ?
N15 Ir1 C30 C31 -61.7(17) . . . . ?
N1 Ir1 C30 C31 8.1(3) . . . . ?
C11 Ir1 C30 C31 -69.7(3) . . . . ?
N29 C30 C31 C32 -0.5(6) . . . . ?
Ir1 C30 C31 C32 171.4(3) . . . . ?
C30 C31 C32 C33 -1.9(6) . . . . ?
C30 C31 C32 C41 -179.7(4) . . . . ?
C31 C32 C33 C34 1.1(6) . . . . ?
C41 C32 C33 C34 178.9(4) . . . . ?
C32 C33 C34 N29 2.2(6) . . . . ?
C32 C33 C34 C35 -171.8(3) . . . . ?
C30 N29 C34 C33 -4.9(5) . . . . ?
C44 N29 C34 C33 173.5(3) . . . . ?
C30 N29 C34 C35 168.7(3) . . . . ?
C44 N29 C34 C35 -13.0(5) . . . . ?
C33 C34 C35 C40 -48.4(5) . . . . ?
N29 C34 C35 C40 137.9(4) . . . . ?
C33 C34 C35 C36 122.2(4) . . . . ?
N29 C34 C35 C36 -51.4(5) . . . . ?
C40 C35 C36 C37 -2.4(6) . . . . ?
C34 C35 C36 C37 -172.9(4) . . . . ?
C35 C36 C37 C38 2.1(8) . . . . ?
C35 C36 C37 C42 -176.1(5) . . . . ?
C36 C37 C38 C39 -0.5(8) . . . . ?
C42 C37 C38 C39 177.6(6) . . . . ?
C37 C38 C39 C40 -0.8(8) . . . . ?
C37 C38 C39 C43 178.2(5) . . . . ?
C36 C35 C40 C39 1.1(6) . . . . ?
C34 C35 C40 C39 171.9(4) . . . . ?
C38 C39 C40 C35 0.5(7) . . . . ?
C43 C39 C40 C35 -178.5(5) . . . . ?
C31 C32 C41 F19 21.7(6) . . . . ?
C33 C32 C41 F19 -156.1(4) . . . . ?
C31 C32 C41 F20 142.9(4) . . . . ?
C33 C32 C41 F20 -34.9(6) . . . . ?
C31 C32 C41 F21 -98.8(5) . . . . ?
C33 C32 C41 F21 83.3(5) . . . . ?
C38 C37 C42 F22 162.7(7) . . . . ?
C36 C37 C42 F22 -19.1(10) . . . . ?
C38 C37 C42 F23 32.5(10) . . . . ?
C36 C37 C42 F23 -149.3(6) . . . . ?
C38 C37 C42 F24 -80.2(8) . . . . ?
C36 C37 C42 F24 98.0(6) . . . . ?
C38 C39 C43 F26 26.4(8) . . . . ?
C40 C39 C43 F26 -154.7(5) . . . . ?
C38 C39 C43 F27 147.5(5) . . . . ?
C40 C39 C43 F27 -33.5(7) . . . . ?
C38 C39 C43 F25 -93.2(6) . . . . ?
C40 C39 C43 F25 85.7(6) . . . . ?
C30 N29 C44 N49 161.0(3) . . . . ?
C34 N29 C44 N49 -17.6(5) . . . . ?
C30 N29 C44 C45 -16.4(5) . . . . ?
C34 N29 C44 C45 165.0(3) . . . . ?
N49 C44 C45 C46 8.7(6) . . . . ?
N29 C44 C45 C46 -174.4(3) . . . . ?
N49 C44 C45 Ir1 -164.5(3) . . . . ?
N29 C44 C45 Ir1 12.5(4) . . . . ?
C30 Ir1 C45 C46 -174.8(5) . . . . ?
C25 Ir1 C45 C46 -68.1(4) . . . . ?
N15 Ir1 C45 C46 9.6(5) . . . . ?
N1 Ir1 C45 C46 -135.8(9) . . . . ?
C11 Ir1 C45 C46 106.2(4) . . . . ?
C30 Ir1 C45 C44 -4.3(3) . . . . ?
C25 Ir1 C45 C44 102.4(3) . . . . ?
N15 Ir1 C45 C44 -179.9(3) . . . . ?
N1 Ir1 C45 C44 34.6(11) . . . . ?
C11 Ir1 C45 C44 -83.3(3) . . . . ?
C44 C45 C46 C47 -3.7(6) . . . . ?
Ir1 C45 C46 C47 166.8(3) . . . . ?
C44 C45 C46 C56 -178.7(4) . . . . ?
Ir1 C45 C46 C56 -8.1(7) . . . . ?
C45 C46 C47 C48 -1.3(7) . . . . ?
C56 C46 C47 C48 174.1(4) . . . . ?
C46 C47 C48 N49 3.1(6) . . . . ?
C46 C47 C48 C50 -176.1(4) . . . . ?
C45 C44 N49 C48 -7.5(6) . . . . ?
N29 C44 N49 C48 175.6(3) . . . . ?
C47 C48 N49 C44 0.9(6) . . . . ?
C50 C48 N49 C44 -179.8(4) . . . . ?
N49 C48 C50 C55 -26.4(6) . . . . ?
C47 C48 C50 C55 152.9(4) . . . . ?
N49 C48 C50 C51 153.1(4) . . . . ?
C47 C48 C50 C51 -27.7(6) . . . . ?
C55 C50 C51 C52 0.9(7) . . . . ?
C48 C50 C51 C52 -178.6(4) . . . . ?
C50 C51 C52 C53 -0.8(7) . . . . ?
C50 C51 C52 C57 177.2(5) . . . . ?
C51 C52 C53 C54 -0.6(8) . . . . ?
C57 C52 C53 C54 -178.6(5) . . . . ?
C52 C53 C54 C55 1.9(8) . . . . ?
C52 C53 C54 C58 -175.8(5) . . . . ?
C51 C50 C55 C54 0.4(7) . . . . ?
C48 C50 C55 C54 179.8(4) . . . . ?
C53 C54 C55 C50 -1.8(7) . . . . ?
C58 C54 C55 C50 176.0(5) . . . . ?
C47 C46 C56 F28 143.7(4) . . . . ?
C45 C46 C56 F28 -41.0(6) . . . . ?
C47 C46 C56 F30 24.0(6) . . . . ?
C45 C46 C56 F30 -160.7(4) . . . . ?
C47 C46 C56 F29 -94.2(4) . . . . ?
C45 C46 C56 F29 81.1(5) . . . . ?
C53 C52 C57 F33 91.0(7) . . . . ?
C51 C52 C57 F33 -87.0(7) . . . . ?
C53 C52 C57 F32 -31.1(9) . . . . ?
C51 C52 C57 F32 150.9(6) . . . . ?
C53 C52 C57 F31 -149.8(6) . . . . ?
C51 C52 C57 F31 32.2(8) . . . . ?
C53 C54 C58 F36 -144.5(6) . . . . ?
C55 C54 C58 F36 37.8(8) . . . . ?
C53 C54 C58 F35 -12.8(9) . . . . ?
C55 C54 C58 F35 169.5(5) . . . . ?
C53 C54 C58 F34 100.8(6) . . . . ?
C55 C54 C58 F34 -76.9(6) . . . . ?
C62 C63 C64 C65 -172(7) . . . . ?
C64 C63 C62 C61 175(5) . . . . ?
